data_7154741
loop_
_publ_author_name
'Jones, D. Heulyn'
'Bresciani, Stefano'
'Tellam, James P.'
'Wojno, Justyna'
'Cooper, Anthony W. J.'
'Kennedy, Alan R.'
'Tomkinson, Nicholas C. O.'

_publ_section_title
;
 Synthesis of dibenzylamino-1-methylcyclohexanol and
 dibenzylamino-1-trifluoromethylcyclohexanol isomers.
;
_journal_issue 1
_journal_name_full 'Organic &amp; biomolecular chemistry'
_journal_page_first 172
_journal_page_last 182
_journal_paper_doi 10.1039/c5ob01924a
_journal_volume 14
_journal_year 2015
_chemical_formula_sum 'C21 H27 N O'
_chemical_formula_weight 309.44
_chemical_name_systematic
;
 ?
;
_space_group_IT_number 37
_symmetry_cell_setting orthorhombic
_symmetry_space_group_name_Hall 'C 2 -2c'
_symmetry_space_group_name_H-M 'C c c 2'
_atom_sites_solution_hydrogens geom
_atom_sites_solution_primary direct
_atom_sites_solution_secondary difmap
_audit_creation_method SHELXL-97
_audit_update_record
;
2015-05-08 deposited with the CCDC.
2015-10-08 downloaded from the CCDC.
;
_cell_angle_alpha 90.00
_cell_angle_beta 90.00
_cell_angle_gamma 90.00
_cell_formula_units_Z 16
_cell_length_a 23.0565(17)
_cell_length_b 27.3947(17)
_cell_length_c 11.6346(9)
_cell_measurement_reflns_used 5624
_cell_measurement_temperature 123(2)
_cell_measurement_theta_max 28.8476
_cell_measurement_theta_min 2.9642
_cell_volume 7348.7(9)
_computing_cell_refinement CrysalisPro
_computing_data_collection CrysalisPro
_computing_data_reduction CrysalisPro
_computing_publication_material SHELXL-97
_computing_structure_refinement 'SHELXL-97 (Sheldrick, 2008)'
_computing_structure_solution SIR92
_diffrn_ambient_temperature 123(2)
_diffrn_measured_fraction_theta_full 0.998
_diffrn_measured_fraction_theta_max 0.998
_diffrn_measurement_device_type 'Oxford Diffraction Xcalibur E'
_diffrn_measurement_method 'omega scans'
_diffrn_radiation_monochromator graphite
_diffrn_radiation_source 'fine-focus sealed tube'
_diffrn_radiation_type MoK\a
_diffrn_radiation_wavelength 0.71073
_diffrn_reflns_av_R_equivalents 0.0598
_diffrn_reflns_av_sigmaI/netI 0.0653
_diffrn_reflns_limit_h_max 28
_diffrn_reflns_limit_h_min -29
_diffrn_reflns_limit_k_max 34
_diffrn_reflns_limit_k_min -34
_diffrn_reflns_limit_l_max 14
_diffrn_reflns_limit_l_min -14
_diffrn_reflns_number 24970
_diffrn_reflns_theta_full 27.00
_diffrn_reflns_theta_max 27.00
_diffrn_reflns_theta_min 2.97
_exptl_absorpt_coefficient_mu 0.068
_exptl_absorpt_correction_T_max 1.00000
_exptl_absorpt_correction_T_min 0.91453
_exptl_absorpt_correction_type multi-scan
_exptl_absorpt_process_details
;
CrysAlisPro, Oxford Diffraction Ltd.,
Version 1.171.34.40 (release 27-08-2010 CrysAlis171 .NET)
(compiled Aug 27 2010,11:50:40)
Empirical absorption correction using spherical harmonics,
 implemented in SCALE3 ABSPACK scaling algorithm.
;
_exptl_crystal_colour colourless
_exptl_crystal_density_diffrn 1.119
_exptl_crystal_density_method 'not measured'
_exptl_crystal_description 'plate like fragment'
_exptl_crystal_F_000 2688
_exptl_crystal_size_max 0.35
_exptl_crystal_size_mid 0.20
_exptl_crystal_size_min 0.03
_refine_diff_density_max 0.152
_refine_diff_density_min -0.168
_refine_diff_density_rms 0.035
_refine_ls_abs_structure_details 'Flack H D (1983), Acta Cryst. A39, 876-881'
_refine_ls_abs_structure_Flack -1.3(12)
_refine_ls_extinction_method none
_refine_ls_goodness_of_fit_ref 1.045
_refine_ls_hydrogen_treatment mixed
_refine_ls_matrix_type full
_refine_ls_number_parameters 429
_refine_ls_number_reflns 7436
_refine_ls_number_restraints 5
_refine_ls_restrained_S_all 1.045
_refine_ls_R_factor_all 0.0776
_refine_ls_R_factor_gt 0.0511
_refine_ls_shift/su_max 0.001
_refine_ls_shift/su_mean 0.000
_refine_ls_structure_factor_coef Fsqd
_refine_ls_weighting_details 'calc w=1/[\s^2^(Fo^2^)+(0.0314P)^2^+0.0000P] where P=(Fo^2^+2Fc^2^)/3'
_refine_ls_weighting_scheme calc
_refine_ls_wR_factor_gt 0.0847
_refine_ls_wR_factor_ref 0.0942
_reflns_number_gt 5609
_reflns_number_total 7436
_reflns_threshold_expression I>2\s(I)
_cod_data_source_file c5ob01924a2.cif
_cod_data_source_block tomk_djones1
_cod_depositor_comments 'Adding full bibliography for 7154740--7154747.cif.'
_cod_original_sg_symbol_H-M Ccc2
_cod_database_code 7154741

loop_
_symmetry_equiv_pos_as_xyz
'x, y, z'
'-x, -y, z'
'-x, y, z+1/2'
'x, -y, z+1/2'
'x+1/2, y+1/2, z'
'-x+1/2, -y+1/2, z'
'-x+1/2, y+1/2, z+1/2'
'x+1/2, -y+1/2, z+1/2'

loop_
_atom_site_label
_atom_site_type_symbol
_atom_site_fract_x
_atom_site_fract_y
_atom_site_fract_z
_atom_site_U_iso_or_equiv
_atom_site_adp_type
_atom_site_occupancy
_atom_site_symmetry_multiplicity
_atom_site_calc_flag
_atom_site_refinement_flags
_atom_site_disorder_assembly
_atom_site_disorder_group
O1 O 0.72080(7) 0.20693(6) 0.64554(14) 0.0399(4) Uani 1 1 d D . .
H1A H 0.716(2) 0.2083(17) 0.7200(11) 0.048 Uiso 0.50 1 d PD A 1
H1B H 0.736(2) 0.2361(8) 0.635(4) 0.048 Uiso 0.50 1 d PD B 2
O2 O 0.73480(6) 0.20041(5) -0.11882(13) 0.0315(4) Uani 1 1 d D . .
H2A H 0.7490(17) 0.2295(7) -0.108(3) 0.038 Uiso 0.50 1 d PD C 1
H2B H 0.7352(18) 0.1941(16) -0.1925(12) 0.038 Uiso 0.50 1 d PD D 2
N1 N 0.74884(7) 0.06948(6) 0.42172(16) 0.0302(4) Uani 1 1 d . . .
N2 N 0.92213(7) 0.24247(5) 0.02968(15) 0.0260(4) Uani 1 1 d . . .
C1 C 0.70886(9) 0.10891(7) 0.45393(19) 0.0313(5) Uani 1 1 d . . .
H1 H 0.6715 0.1025 0.4129 0.038 Uiso 1 1 calc R . .
C2 C 0.69586(9) 0.10640(8) 0.58174(19) 0.0327(5) Uani 1 1 d . . .
H2C H 0.7320 0.1121 0.6257 0.039 Uiso 1 1 calc R . .
H2D H 0.6814 0.0734 0.6012 0.039 Uiso 1 1 calc R . .
C3 C 0.65072(9) 0.14431(8) 0.6162(2) 0.0382(6) Uani 1 1 d . . .
H3A H 0.6134 0.1364 0.5784 0.046 Uiso 1 1 calc R . .
H3B H 0.6446 0.1428 0.7003 0.046 Uiso 1 1 calc R . .
C4 C 0.66865(10) 0.19572(8) 0.5833(2) 0.0372(6) Uani 1 1 d . . .
C5 C 0.68300(11) 0.19830(8) 0.4556(2) 0.0415(6) Uani 1 1 d . . .
H5A H 0.6977 0.2313 0.4372 0.050 Uiso 1 1 calc R . .
H5B H 0.6471 0.1930 0.4106 0.050 Uiso 1 1 calc R . .
C6 C 0.72826(10) 0.16043(7) 0.4197(2) 0.0374(6) Uani 1 1 d . . .
H6A H 0.7658 0.1680 0.4571 0.045 Uiso 1 1 calc R . .
H6B H 0.7340 0.1619 0.3354 0.045 Uiso 1 1 calc R . .
C7 C 0.62144(11) 0.23237(9) 0.6125(3) 0.0599(8) Uani 1 1 d . . .
H7A H 0.6118 0.2299 0.6943 0.090 Uiso 1 1 calc R . .
H7B H 0.5868 0.2254 0.5665 0.090 Uiso 1 1 calc R . .
H7C H 0.6352 0.2654 0.5955 0.090 Uiso 1 1 calc R . .
C8 C 0.80960(9) 0.07960(8) 0.4491(2) 0.0349(5) Uani 1 1 d . . .
H8A H 0.8115 0.1004 0.5187 0.042 Uiso 1 1 calc R . .
H8B H 0.8274 0.0980 0.3849 0.042 Uiso 1 1 calc R . .
C9 C 0.84393(9) 0.03328(8) 0.4698(2) 0.0332(5) Uani 1 1 d . . .
C10 C 0.82797(10) 0.00198(9) 0.5572(2) 0.0416(6) Uani 1 1 d . . .
H10 H 0.7940 0.0087 0.6007 0.050 Uiso 1 1 calc R . .
C11 C 0.86057(11) -0.03898(8) 0.5826(2) 0.0472(7) Uani 1 1 d . . .
H11 H 0.8488 -0.0602 0.6430 0.057 Uiso 1 1 calc R . .
C12 C 0.90967(10) -0.04909(9) 0.5212(3) 0.0519(7) Uani 1 1 d . . .
H12 H 0.9328 -0.0767 0.5396 0.062 Uiso 1 1 calc R . .
C13 C 0.92500(10) -0.01896(9) 0.4329(3) 0.0565(8) Uani 1 1 d . . .
H13 H 0.9584 -0.0263 0.3883 0.068 Uiso 1 1 calc R . .
C14 C 0.89275(10) 0.02208(8) 0.4075(2) 0.0449(6) Uani 1 1 d . . .
H14 H 0.9044 0.0428 0.3462 0.054 Uiso 1 1 calc R . .
C15 C 0.74266(9) 0.05391(8) 0.30223(19) 0.0340(5) Uani 1 1 d . . .
H15A H 0.7746 0.0312 0.2829 0.041 Uiso 1 1 calc R . .
H15B H 0.7461 0.0827 0.2514 0.041 Uiso 1 1 calc R . .
C16 C 0.68526(9) 0.02903(7) 0.27971(19) 0.0256(5) Uani 1 1 d . . .
C17 C 0.66357(9) -0.00428(8) 0.35728(19) 0.0322(5) Uani 1 1 d . . .
H17 H 0.6838 -0.0100 0.4272 0.039 Uiso 1 1 calc R . .
C18 C 0.61315(10) -0.02934(8) 0.3351(2) 0.0368(6) Uani 1 1 d . . .
H18 H 0.5993 -0.0526 0.3890 0.044 Uiso 1 1 calc R . .
C19 C 0.58259(10) -0.02095(8) 0.2356(2) 0.0355(6) Uani 1 1 d . . .
H19 H 0.5474 -0.0380 0.2211 0.043 Uiso 1 1 calc R . .
C20 C 0.60341(10) 0.01221(8) 0.1577(2) 0.0408(6) Uani 1 1 d . . .
H20 H 0.5829 0.0180 0.0882 0.049 Uiso 1 1 calc R . .
C21 C 0.65453(10) 0.03731(8) 0.18027(19) 0.0360(6) Uani 1 1 d . . .
H21 H 0.6685 0.0605 0.1262 0.043 Uiso 1 1 calc R . .
C22 C 0.87764(8) 0.20465(7) 0.01035(18) 0.0264(5) Uani 1 1 d . . .
H22 H 0.8946 0.1731 0.0377 0.032 Uiso 1 1 calc R . .
C23 C 0.82086(9) 0.21171(7) 0.07607(18) 0.0289(5) Uani 1 1 d . . .
H23A H 0.8024 0.2427 0.0518 0.035 Uiso 1 1 calc R . .
H23B H 0.8291 0.2138 0.1594 0.035 Uiso 1 1 calc R . .
C24 C 0.77939(9) 0.16915(7) 0.05318(18) 0.0320(5) Uani 1 1 d . . .
H24A H 0.7958 0.1392 0.0879 0.038 Uiso 1 1 calc R . .
H24B H 0.7420 0.1759 0.0917 0.038 Uiso 1 1 calc R . .
C25 C 0.76815(9) 0.15984(7) -0.07429(19) 0.0282(5) Uani 1 1 d . . .
C26 C 0.82510(9) 0.15545(7) -0.13895(19) 0.0296(5) Uani 1 1 d . . .
H26A H 0.8170 0.1534 -0.2224 0.036 Uiso 1 1 calc R . .
H26B H 0.8447 0.1249 -0.1156 0.036 Uiso 1 1 calc R . .
C27 C 0.86566(8) 0.19850(7) -0.11668(18) 0.0266(5) Uani 1 1 d . . .
H27A H 0.9027 0.1931 -0.1578 0.032 Uiso 1 1 calc R . .
H27B H 0.8479 0.2287 -0.1471 0.032 Uiso 1 1 calc R . .
C28 C 0.73129(10) 0.11425(7) -0.0891(2) 0.0384(6) Uani 1 1 d . . .
H28A H 0.6944 0.1185 -0.0484 0.058 Uiso 1 1 calc R . .
H28B H 0.7520 0.0860 -0.0575 0.058 Uiso 1 1 calc R . .
H28C H 0.7237 0.1089 -0.1710 0.058 Uiso 1 1 calc R . .
C29 C 0.90218(9) 0.29278(7) 0.0116(2) 0.0295(5) Uani 1 1 d . . .
H29A H 0.8854 0.3054 0.0840 0.035 Uiso 1 1 calc R . .
H29B H 0.8712 0.2928 -0.0473 0.035 Uiso 1 1 calc R . .
C30 C 0.95045(9) 0.32629(7) -0.02656(18) 0.0274(5) Uani 1 1 d . . .
C31 C 0.95901(9) 0.37157(7) 0.0235(2) 0.0313(5) Uani 1 1 d . . .
H31 H 0.9358 0.3810 0.0873 0.038 Uiso 1 1 calc R . .
C32 C 1.00065(10) 0.40331(7) -0.0177(2) 0.0364(6) Uani 1 1 d . . .
H32 H 1.0057 0.4342 0.0179 0.044 Uiso 1 1 calc R . .
C33 C 1.03462(10) 0.39064(8) -0.1091(2) 0.0357(6) Uani 1 1 d . . .
H33 H 1.0626 0.4128 -0.1386 0.043 Uiso 1 1 calc R . .
C34 C 1.02750(11) 0.34526(8) -0.1578(2) 0.0425(6) Uani 1 1 d . . .
H34 H 1.0515 0.3357 -0.2202 0.051 Uiso 1 1 calc R . .
C35 C 0.98598(10) 0.31344(8) -0.11707(19) 0.0390(6) Uani 1 1 d . . .
H35 H 0.9818 0.2823 -0.1518 0.047 Uiso 1 1 calc R . .
C36 C 0.95079(9) 0.23823(7) 0.14071(19) 0.0284(5) Uani 1 1 d . . .
H36A H 0.9214 0.2414 0.2023 0.034 Uiso 1 1 calc R . .
H36B H 0.9787 0.2654 0.1493 0.034 Uiso 1 1 calc R . .
C37 C 0.98247(9) 0.19048(7) 0.15552(19) 0.0261(5) Uani 1 1 d . . .
C38 C 0.97507(10) 0.16209(8) 0.2520(2) 0.0356(6) Uani 1 1 d . . .
H38 H 0.9484 0.1721 0.3096 0.043 Uiso 1 1 calc R . .
C39 C 1.00597(11) 0.11921(8) 0.2664(2) 0.0447(6) Uani 1 1 d . . .
H39 H 1.0007 0.1003 0.3341 0.054 Uiso 1 1 calc R . .
C40 C 1.04396(10) 0.10387(8) 0.1837(2) 0.0429(6) Uani 1 1 d . . .
H40 H 1.0652 0.0744 0.1936 0.051 Uiso 1 1 calc R . .
C41 C 1.05117(10) 0.13153(8) 0.0859(2) 0.0401(6) Uani 1 1 d . . .
H41 H 1.0772 0.1210 0.0278 0.048 Uiso 1 1 calc R . .
C42 C 1.02062(9) 0.17469(8) 0.0719(2) 0.0328(5) Uani 1 1 d . . .
H42 H 1.0260 0.1936 0.0042 0.039 Uiso 1 1 calc R . .

loop_
_atom_site_aniso_label
_atom_site_aniso_U_11
_atom_site_aniso_U_22
_atom_site_aniso_U_33
_atom_site_aniso_U_23
_atom_site_aniso_U_13
_atom_site_aniso_U_12
O1 0.0413(10) 0.0370(9) 0.0416(10) -0.0062(9) -0.0131(9) 0.0006(8)
O2 0.0294(8) 0.0320(8) 0.0331(9) 0.0044(8) -0.0005(7) 0.0025(7)
N1 0.0233(10) 0.0316(9) 0.0357(11) -0.0088(9) 0.0004(8) 0.0003(7)
N2 0.0263(10) 0.0232(8) 0.0284(10) 0.0014(8) -0.0065(9) 0.0014(7)
C1 0.0266(12) 0.0325(12) 0.0348(14) -0.0054(11) -0.0023(10) -0.0001(9)
C2 0.0337(13) 0.0336(12) 0.0308(13) -0.0040(11) 0.0048(10) -0.0040(10)
C3 0.0280(13) 0.0540(14) 0.0327(14) -0.0151(12) -0.0030(10) -0.0025(11)
C4 0.0347(14) 0.0426(13) 0.0343(14) -0.0106(12) -0.0122(11) 0.0075(11)
C5 0.0486(15) 0.0371(12) 0.0387(15) -0.0034(12) -0.0112(12) 0.0094(11)
C6 0.0465(15) 0.0348(12) 0.0310(13) -0.0020(11) 0.0006(12) 0.0019(11)
C7 0.0564(18) 0.0678(18) 0.0553(19) -0.0274(15) -0.0152(15) 0.0279(14)
C8 0.0286(13) 0.0356(12) 0.0404(14) -0.0053(11) 0.0014(10) -0.0035(10)
C9 0.0236(12) 0.0348(12) 0.0411(15) -0.0109(11) -0.0014(11) -0.0031(9)
C10 0.0367(14) 0.0481(14) 0.0400(15) -0.0042(13) 0.0058(11) 0.0061(12)
C11 0.0486(17) 0.0423(14) 0.0507(17) -0.0030(13) -0.0029(13) 0.0067(12)
C12 0.0359(15) 0.0329(12) 0.087(2) -0.0161(15) -0.0104(16) 0.0026(11)
C13 0.0318(14) 0.0401(14) 0.098(2) -0.0193(17) 0.0172(15) -0.0033(11)
C14 0.0361(14) 0.0397(13) 0.0588(17) -0.0108(13) 0.0113(13) -0.0066(11)
C15 0.0336(13) 0.0357(12) 0.0326(13) -0.0029(10) 0.0066(11) -0.0001(10)
C16 0.0265(12) 0.0260(11) 0.0243(12) -0.0048(9) 0.0026(10) 0.0040(9)
C17 0.0366(13) 0.0339(12) 0.0261(13) 0.0032(10) -0.0027(11) 0.0011(10)
C18 0.0418(15) 0.0359(13) 0.0328(14) 0.0039(11) 0.0042(11) -0.0050(11)
C19 0.0282(13) 0.0415(13) 0.0370(14) -0.0075(12) 0.0000(11) 0.0003(11)
C20 0.0416(15) 0.0485(15) 0.0323(14) 0.0012(12) -0.0096(12) 0.0031(12)
C21 0.0435(15) 0.0353(13) 0.0291(13) 0.0063(11) 0.0036(11) -0.0005(11)
C22 0.0277(12) 0.0253(10) 0.0261(12) 0.0028(10) -0.0031(10) -0.0006(9)
C23 0.0328(13) 0.0311(11) 0.0229(11) 0.0013(10) -0.0017(10) -0.0008(10)
C24 0.0329(13) 0.0322(11) 0.0309(13) 0.0067(10) 0.0012(10) -0.0010(10)
C25 0.0292(12) 0.0231(10) 0.0323(13) 0.0040(10) -0.0035(10) -0.0008(9)
C26 0.0307(12) 0.0290(11) 0.0292(12) -0.0004(10) -0.0057(10) 0.0052(9)
C27 0.0237(11) 0.0277(10) 0.0283(12) 0.0003(10) -0.0003(10) 0.0037(9)
C28 0.0433(15) 0.0306(12) 0.0412(14) 0.0051(11) -0.0061(12) -0.0054(10)
C29 0.0292(12) 0.0273(10) 0.0322(12) 0.0010(10) -0.0026(10) 0.0030(9)
C30 0.0303(12) 0.0245(11) 0.0273(12) 0.0032(10) -0.0067(10) 0.0050(9)
C31 0.0310(13) 0.0297(11) 0.0333(13) -0.0027(11) -0.0032(11) 0.0029(9)
C32 0.0400(14) 0.0246(11) 0.0447(15) -0.0021(11) -0.0119(12) -0.0012(10)
C33 0.0348(13) 0.0303(12) 0.0421(15) 0.0091(11) -0.0067(11) -0.0025(9)
C34 0.0497(15) 0.0420(14) 0.0357(15) 0.0022(12) 0.0093(12) -0.0020(12)
C35 0.0531(16) 0.0308(12) 0.0330(15) -0.0047(11) 0.0005(12) -0.0054(11)
C36 0.0275(12) 0.0278(10) 0.0299(13) -0.0036(10) -0.0027(10) 0.0010(9)
C37 0.0229(12) 0.0277(11) 0.0276(12) -0.0018(10) -0.0055(10) 0.0005(9)
C38 0.0362(13) 0.0403(13) 0.0303(14) 0.0020(11) -0.0020(11) 0.0051(10)
C39 0.0493(16) 0.0395(13) 0.0454(16) 0.0164(12) -0.0067(13) 0.0063(12)
C40 0.0365(15) 0.0320(13) 0.0601(18) 0.0020(13) -0.0134(13) 0.0058(11)
C41 0.0279(13) 0.0434(13) 0.0491(16) -0.0065(13) 0.0003(12) 0.0035(11)
C42 0.0306(13) 0.0350(12) 0.0327(13) 0.0024(11) -0.0016(11) -0.0003(10)

loop_
_atom_type_symbol
_atom_type_description
_atom_type_scat_dispersion_real
_atom_type_scat_dispersion_imag
_atom_type_scat_source
O O 0.0106 0.0060 'International Tables Vol C Tables 4.2.6.8 and 6.1.1.4'
N N 0.0061 0.0033 'International Tables Vol C Tables 4.2.6.8 and 6.1.1.4'
C C 0.0033 0.0016 'International Tables Vol C Tables 4.2.6.8 and 6.1.1.4'
H H 0.0000 0.0000 'International Tables Vol C Tables 4.2.6.8 and 6.1.1.4'

loop_
_geom_angle_atom_site_label_1
_geom_angle_atom_site_label_2
_geom_angle_atom_site_label_3
_geom_angle
C4 O1 H1A 113(3)
C4 O1 H1B 117(3)
H1A O1 H1B 98(4)
C25 O2 H2A 117(3)
C25 O2 H2B 101(3)
H2A O2 H2B 109(4)
C15 N1 C8 110.86(17)
C15 N1 C1 113.34(17)
C8 N1 C1 113.95(16)
C36 N2 C29 110.16(16)
C36 N2 C22 113.26(16)
C29 N2 C22 114.81(15)
N1 C1 C2 109.90(17)
N1 C1 C6 115.32(17)
C2 C1 C6 110.72(18)
N1 C1 H1 106.8
C2 C1 H1 106.8
C6 C1 H1 106.8
C1 C2 C3 111.19(19)
C1 C2 H2C 109.4
C3 C2 H2C 109.4
C1 C2 H2D 109.4
C3 C2 H2D 109.4
H2C C2 H2D 108.0
C4 C3 C2 112.35(18)
C4 C3 H3A 109.1
C2 C3 H3A 109.1
C4 C3 H3B 109.1
C2 C3 H3B 109.1
H3A C3 H3B 107.9
O1 C4 C3 107.43(18)
O1 C4 C7 110.23(19)
C3 C4 C7 111.2(2)
O1 C4 C5 107.5(2)
C3 C4 C5 110.37(19)
C7 C4 C5 110.0(2)
C4 C5 C6 112.50(19)
C4 C5 H5A 109.1
C6 C5 H5A 109.1
C4 C5 H5B 109.1
C6 C5 H5B 109.1
H5A C5 H5B 107.8
C5 C6 C1 110.76(18)
C5 C6 H6A 109.5
C1 C6 H6A 109.5
C5 C6 H6B 109.5
C1 C6 H6B 109.5
H6A C6 H6B 108.1
C4 C7 H7A 109.5
C4 C7 H7B 109.5
H7A C7 H7B 109.5
C4 C7 H7C 109.5
H7A C7 H7C 109.5
H7B C7 H7C 109.5
N1 C8 C9 112.09(17)
N1 C8 H8A 109.2
C9 C8 H8A 109.2
N1 C8 H8B 109.2
C9 C8 H8B 109.2
H8A C8 H8B 107.9
C14 C9 C10 117.9(2)
C14 C9 C8 122.1(2)
C10 C9 C8 119.9(2)
C9 C10 C11 121.1(2)
C9 C10 H10 119.4
C11 C10 H10 119.4
C12 C11 C10 120.2(3)
C12 C11 H11 119.9
C10 C11 H11 119.9
C13 C12 C11 119.1(2)
C13 C12 H12 120.5
C11 C12 H12 120.5
C12 C13 C14 121.0(2)
C12 C13 H13 119.5
C14 C13 H13 119.5
C9 C14 C13 120.7(2)
C9 C14 H14 119.7
C13 C14 H14 119.7
N1 C15 C16 112.46(18)
N1 C15 H15A 109.1
C16 C15 H15A 109.1
N1 C15 H15B 109.1
C16 C15 H15B 109.1
H15A C15 H15B 107.8
C21 C16 C17 118.25(19)
C21 C16 C15 121.5(2)
C17 C16 C15 120.20(19)
C18 C17 C16 121.0(2)
C18 C17 H17 119.5
C16 C17 H17 119.5
C19 C18 C17 120.5(2)
C19 C18 H18 119.7
C17 C18 H18 119.7
C20 C19 C18 119.2(2)
C20 C19 H19 120.4
C18 C19 H19 120.4
C19 C20 C21 120.0(2)
C19 C20 H20 120.0
C21 C20 H20 120.0
C16 C21 C20 120.9(2)
C16 C21 H21 119.5
C20 C21 H21 119.5
N2 C22 C27 110.74(16)
N2 C22 C23 115.49(16)
C27 C22 C23 110.27(17)
N2 C22 H22 106.6
C27 C22 H22 106.6
C23 C22 H22 106.6
C22 C23 C24 110.58(16)
C22 C23 H23A 109.5
C24 C23 H23A 109.5
C22 C23 H23B 109.5
C24 C23 H23B 109.5
H23A C23 H23B 108.1
C25 C24 C23 113.71(17)
C25 C24 H24A 108.8
C23 C24 H24A 108.8
C25 C24 H24B 108.8
C23 C24 H24B 108.8
H24A C24 H24B 107.7
O2 C25 C26 110.06(16)
O2 C25 C28 107.05(16)
C26 C25 C28 111.24(17)
O2 C25 C24 108.03(17)
C26 C25 C24 110.35(17)
C28 C25 C24 110.01(17)
C25 C26 C27 112.61(17)
C25 C26 H26A 109.1
C27 C26 H26A 109.1
C25 C26 H26B 109.1
C27 C26 H26B 109.1
H26A C26 H26B 107.8
C22 C27 C26 111.32(17)
C22 C27 H27A 109.4
C26 C27 H27A 109.4
C22 C27 H27B 109.4
C26 C27 H27B 109.4
H27A C27 H27B 108.0
C25 C28 H28A 109.5
C25 C28 H28B 109.5
H28A C28 H28B 109.5
C25 C28 H28C 109.5
H28A C28 H28C 109.5
H28B C28 H28C 109.5
N2 C29 C30 112.47(16)
N2 C29 H29A 109.1
C30 C29 H29A 109.1
N2 C29 H29B 109.1
C30 C29 H29B 109.1
H29A C29 H29B 107.8
C35 C30 C31 117.7(2)
C35 C30 C29 120.46(19)
C31 C30 C29 121.8(2)
C32 C31 C30 121.1(2)
C32 C31 H31 119.4
C30 C31 H31 119.4
C33 C32 C31 120.6(2)
C33 C32 H32 119.7
C31 C32 H32 119.7
C32 C33 C34 118.8(2)
C32 C33 H33 120.6
C34 C33 H33 120.6
C33 C34 C35 120.9(2)
C33 C34 H34 119.6
C35 C34 H34 119.6
C34 C35 C30 120.9(2)
C34 C35 H35 119.6
C30 C35 H35 119.6
N2 C36 C37 113.00(16)
N2 C36 H36A 109.0
C37 C36 H36A 109.0
N2 C36 H36B 109.0
C37 C36 H36B 109.0
H36A C36 H36B 107.8
C38 C37 C42 118.47(19)
C38 C37 C36 121.56(19)
C42 C37 C36 119.97(19)
C37 C38 C39 121.0(2)
C37 C38 H38 119.5
C39 C38 H38 119.5
C40 C39 C38 120.4(2)
C40 C39 H39 119.8
C38 C39 H39 119.8
C39 C40 C41 119.3(2)
C39 C40 H40 120.3
C41 C40 H40 120.3
C40 C41 C42 120.4(2)
C40 C41 H41 119.8
C42 C41 H41 119.8
C37 C42 C41 120.5(2)
C37 C42 H42 119.7
C41 C42 H42 119.7

loop_
_geom_bond_atom_site_label_1
_geom_bond_atom_site_label_2
_geom_bond_distance
O1 C4 1.437(3)
O1 H1A 0.875(10)
O1 H1B 0.876(10)
O2 C25 1.448(2)
O2 H2A 0.870(10)
O2 H2B 0.874(10)
N1 C15 1.461(3)
N1 C8 1.463(3)
N1 C1 1.469(3)
N2 C36 1.456(3)
N2 C29 1.468(2)
N2 C22 1.475(2)
C1 C2 1.519(3)
C1 C6 1.533(3)
C1 H1 1.0000
C2 C3 1.524(3)
C2 H2C 0.9900
C2 H2D 0.9900
C3 C4 1.517(3)
C3 H3A 0.9900
C3 H3B 0.9900
C4 C7 1.519(3)
C4 C5 1.524(3)
C5 C6 1.530(3)
C5 H5A 0.9900
C5 H5B 0.9900
C6 H6A 0.9900
C6 H6B 0.9900
C7 H7A 0.9800
C7 H7B 0.9800
C7 H7C 0.9800
C8 C9 1.515(3)
C8 H8A 0.9900
C8 H8B 0.9900
C9 C14 1.373(3)
C9 C10 1.381(3)
C10 C11 1.382(3)
C10 H10 0.9500
C11 C12 1.367(3)
C11 H11 0.9500
C12 C13 1.364(4)
C12 H12 0.9500
C13 C14 1.380(3)
C13 H13 0.9500
C14 H14 0.9500
C15 C16 1.511(3)
C15 H15A 0.9900
C15 H15B 0.9900
C16 C21 1.376(3)
C16 C17 1.377(3)
C17 C18 1.374(3)
C17 H17 0.9500
C18 C19 1.374(3)
C18 H18 0.9500
C19 C20 1.370(3)
C19 H19 0.9500
C20 C21 1.390(3)
C20 H20 0.9500
C21 H21 0.9500
C22 C27 1.513(3)
C22 C23 1.528(3)
C22 H22 1.0000
C23 C24 1.531(3)
C23 H23A 0.9900
C23 H23B 0.9900
C24 C25 1.527(3)
C24 H24A 0.9900
C24 H24B 0.9900
C25 C26 1.518(3)
C25 C28 1.521(3)
C26 C27 1.527(3)
C26 H26A 0.9900
C26 H26B 0.9900
C27 H27A 0.9900
C27 H27B 0.9900
C28 H28A 0.9800
C28 H28B 0.9800
C28 H28C 0.9800
C29 C30 1.509(3)
C29 H29A 0.9900
C29 H29B 0.9900
C30 C35 1.380(3)
C30 C31 1.384(3)
C31 C32 1.381(3)
C31 H31 0.9500
C32 C33 1.366(3)
C32 H32 0.9500
C33 C34 1.376(3)
C33 H33 0.9500
C34 C35 1.378(3)
C34 H34 0.9500
C35 H35 0.9500
C36 C37 1.508(3)
C36 H36A 0.9900
C36 H36B 0.9900
C37 C38 1.376(3)
C37 C42 1.381(3)
C38 C39 1.384(3)
C38 H38 0.9500
C39 C40 1.367(3)
C39 H39 0.9500
C40 C41 1.377(3)
C40 H40 0.9500
C41 C42 1.386(3)
C41 H41 0.9500
C42 H42 0.9500

loop_
_geom_torsion_atom_site_label_1
_geom_torsion_atom_site_label_2
_geom_torsion_atom_site_label_3
_geom_torsion_atom_site_label_4
_geom_torsion
C15 N1 C1 C2 152.29(18)
C8 N1 C1 C2 -79.7(2)
C15 N1 C1 C6 -81.7(2)
C8 N1 C1 C6 46.3(3)
N1 C1 C2 C3 -175.44(16)
C6 C1 C2 C3 56.0(2)
C1 C2 C3 C4 -56.2(2)
C2 C3 C4 O1 -62.5(2)
C2 C3 C4 C7 176.78(19)
C2 C3 C4 C5 54.3(3)
O1 C4 C5 C6 62.8(2)
C3 C4 C5 C6 -54.1(3)
C7 C4 C5 C6 -177.2(2)
C4 C5 C6 C1 55.0(3)
N1 C1 C6 C5 179.04(18)
C2 C1 C6 C5 -55.4(2)
C15 N1 C8 C9 -78.2(2)
C1 N1 C8 C9 152.49(19)
N1 C8 C9 C14 123.0(2)
N1 C8 C9 C10 -60.2(3)
C14 C9 C10 C11 1.0(3)
C8 C9 C10 C11 -176.0(2)
C9 C10 C11 C12 0.2(4)
C10 C11 C12 C13 -1.7(4)
C11 C12 C13 C14 1.9(4)
C10 C9 C14 C13 -0.8(3)
C8 C9 C14 C13 176.1(2)
C12 C13 C14 C9 -0.7(4)
C8 N1 C15 C16 162.91(17)
C1 N1 C15 C16 -67.5(2)
N1 C15 C16 C21 139.9(2)
N1 C15 C16 C17 -42.7(3)
C21 C16 C17 C18 1.2(3)
C15 C16 C17 C18 -176.21(19)
C16 C17 C18 C19 -1.3(3)
C17 C18 C19 C20 1.0(3)
C18 C19 C20 C21 -0.7(3)
C17 C16 C21 C20 -1.0(3)
C15 C16 C21 C20 176.4(2)
C19 C20 C21 C16 0.7(3)
C36 N2 C22 C27 -158.79(16)
C29 N2 C22 C27 73.5(2)
C36 N2 C22 C23 75.0(2)
C29 N2 C22 C23 -52.8(2)
N2 C22 C23 C24 -177.49(17)
C27 C22 C23 C24 56.0(2)
C22 C23 C24 C25 -54.1(2)
C23 C24 C25 O2 -68.8(2)
C23 C24 C25 C26 51.6(2)
C23 C24 C25 C28 174.70(17)
O2 C25 C26 C27 67.0(2)
C28 C25 C26 C27 -174.52(18)
C24 C25 C26 C27 -52.1(2)
N2 C22 C27 C26 173.29(15)
C23 C22 C27 C26 -57.6(2)
C25 C26 C27 C22 56.5(2)
C36 N2 C29 C30 79.6(2)
C22 N2 C29 C30 -151.14(18)
N2 C29 C30 C35 50.2(3)
N2 C29 C30 C31 -132.9(2)
C35 C30 C31 C32 1.7(3)
C29 C30 C31 C32 -175.3(2)
C30 C31 C32 C33 -0.1(3)
C31 C32 C33 C34 -1.5(3)
C32 C33 C34 C35 1.5(3)
C33 C34 C35 C30 0.0(4)
C31 C30 C35 C34 -1.6(3)
C29 C30 C35 C34 175.4(2)
C29 N2 C36 C37 -168.82(17)
C22 N2 C36 C37 61.1(2)
N2 C36 C37 C38 -130.4(2)
N2 C36 C37 C42 50.6(2)
C42 C37 C38 C39 1.4(3)
C36 C37 C38 C39 -177.7(2)
C37 C38 C39 C40 -1.0(4)
C38 C39 C40 C41 0.0(4)
C39 C40 C41 C42 0.6(3)
C38 C37 C42 C41 -0.8(3)
C36 C37 C42 C41 178.25(19)
C40 C41 C42 C37 -0.2(3)
